data_4302069
loop_
_publ_author_name
'Christer B. Aaker\"oy'
'Benjamin M. T. Scott'
'Michelle M. Smith'
'Joaquin F. Urbina'
'John Desper'

_publ_section_title
;
Establishing Amide...Amide Reliability and Synthon Transferability in
the Supramolecular Assembly of Metal-Containing One-Dimensional
Architectures
;
_journal_name_full 'Inorganic Chemistry'
_journal_page_first 4052
_journal_page_last 4061
_journal_paper_doi 10.1021/ic801992t
_journal_volume 48
_journal_year 2009
_chemical_formula_moiety
;
(C11 H11 N3 O)2 Cu2 (C2 H3 O2)4 (C2 H3 N)2
;
_chemical_formula_sum 'C34 H40 Cu2 N8 O10'
_chemical_formula_weight 847.82
_chemical_name_systematic
;
BS-3-44-2A 4-[(pyrazol-1-yl)methyl]PhCONH2, mu4-(AcO)Cu CH3CN
;
_space_group_IT_number 2
_symmetry_cell_setting triclinic
_symmetry_space_group_name_Hall '-P 1'
_symmetry_space_group_name_H-M 'P -1'
_atom_sites_solution_hydrogens geom
_atom_sites_solution_primary direct
_atom_sites_solution_secondary difmap
_audit_creation_method SHELXL-97
_cell_angle_alpha 68.531(4)
_cell_angle_beta 82.310(3)
_cell_angle_gamma 72.114(3)
_cell_formula_units_Z 1
_cell_length_a 7.5896(5)
_cell_length_b 10.0990(7)
_cell_length_c 13.3959(8)
_cell_measurement_reflns_used 4244
_cell_measurement_temperature 173(2)
_cell_measurement_theta_max 28.20
_cell_measurement_theta_min 2.25
_cell_volume 909.07(11)
_computing_cell_refinement 'Bruker XSCANS'
_computing_data_collection 'Bruker XSCANS'
_computing_data_reduction 'Bruker SHELXTL'
_computing_molecular_graphics 'Bruker SHELXTL'
_computing_publication_material 'Bruker SHELXTL'
_computing_structure_refinement 'SHELXL-97 (Sheldrick, 1997)'
_computing_structure_solution 'SHELXS-97 (Sheldrick, 1990)'
_diffrn_ambient_temperature 173(2)
_diffrn_measured_fraction_theta_full 0.946
_diffrn_measured_fraction_theta_max 0.946
_diffrn_measurement_device_type 'CCD area detector'
_diffrn_measurement_method 'phi and omega scans'
_diffrn_radiation_monochromator graphite
_diffrn_radiation_source 'fine-focus sealed tube'
_diffrn_radiation_type MoK\a
_diffrn_radiation_wavelength 0.71073
_diffrn_reflns_av_R_equivalents 0.1187
_diffrn_reflns_av_sigmaI/netI 0.0798
_diffrn_reflns_limit_h_max 10
_diffrn_reflns_limit_h_min -10
_diffrn_reflns_limit_k_max 13
_diffrn_reflns_limit_k_min -12
_diffrn_reflns_limit_l_max 17
_diffrn_reflns_limit_l_min -17
_diffrn_reflns_number 14172
_diffrn_reflns_theta_full 28.28
_diffrn_reflns_theta_max 28.28
_diffrn_reflns_theta_min 1.63
_exptl_absorpt_coefficient_mu 1.238
_exptl_absorpt_correction_T_max 1.000
_exptl_absorpt_correction_T_min 0.763
_exptl_absorpt_correction_type multi-scan
_exptl_absorpt_process_details SADABS
_exptl_crystal_colour green
_exptl_crystal_density_diffrn 1.549
_exptl_crystal_density_method 'not measured'
_exptl_crystal_description prism
_exptl_crystal_F_000 438
_exptl_crystal_size_max 0.30
_exptl_crystal_size_mid 0.25
_exptl_crystal_size_min 0.15
_refine_diff_density_max 0.861
_refine_diff_density_min -0.783
_refine_diff_density_rms 0.125
_refine_ls_extinction_method none
_refine_ls_goodness_of_fit_ref 1.080
_refine_ls_hydrogen_treatment mixed
_refine_ls_matrix_type full
_refine_ls_number_parameters 253
_refine_ls_number_reflns 4271
_refine_ls_number_restraints 0
_refine_ls_restrained_S_all 1.080
_refine_ls_R_factor_all 0.0600
_refine_ls_R_factor_gt 0.0529
_refine_ls_shift/su_max 0.001
_refine_ls_shift/su_mean 0.000
_refine_ls_structure_factor_coef Fsqd
_refine_ls_weighting_details 'calc w=1/[\s^2^(Fo^2^)+(0.0900P)^2^+0.1000P] where P=(Fo^2^+2Fc^2^)/3'
_refine_ls_weighting_scheme calc
_refine_ls_wR_factor_gt 0.1370
_refine_ls_wR_factor_ref 0.1436
_reflns_number_gt 3697
_reflns_number_total 4271
_reflns_threshold_expression >2sigma(I)
_cod_data_source_file ic801992t_si_002_10.cif
_cod_data_source_block 5d
_cod_depositor_comments
;
The following automatic conversions were performed:
'_symmetry_cell_setting' value 'Triclinic' changed to 'triclinic'
according to '/home/saulius/struct/CIF-dictionaries/cif_core.dic'
dictionary named 'cif_core.dic' version 2.4.1 from 2010-06-29.

Automatic conversion script
Id: cif_fix_enum 1527 2010-12-29 10:47:43Z saulius 
;
_cod_original_cell_volume 909.07(10)
_cod_original_sg_symbol_H-M P-1
_cod_database_code 4302069

loop_
_symmetry_equiv_pos_as_xyz
'x, y, z'
'-x, -y, -z'

loop_
_atom_site_label
_atom_site_type_symbol
_atom_site_fract_x
_atom_site_fract_y
_atom_site_fract_z
_atom_site_U_iso_or_equiv
_atom_site_adp_type
_atom_site_occupancy
_atom_site_symmetry_multiplicity
_atom_site_calc_flag
_atom_site_refinement_flags
_atom_site_disorder_assembly
_atom_site_disorder_group
Cu1 Cu 0.45551(4) 0.87488(3) 0.02970(2) 0.01744(13) Uani 1 1 d . . .
N1S N 0.8330(5) 0.4950(3) 0.6053(3) 0.0457(7) Uani 1 1 d . . .
C1S C 0.8491(4) 0.6074(3) 0.5916(3) 0.0330(6) Uani 1 1 d . . .
C2S C 0.8718(5) 0.7525(4) 0.5742(4) 0.0465(9) Uani 1 1 d . . .
H2A H 0.7641 0.8096 0.6046 0.070 Uiso 1 1 calc R . .
H2B H 0.8825 0.8054 0.4970 0.070 Uiso 1 1 calc R . .
H2C H 0.9841 0.7400 0.6092 0.070 Uiso 1 1 calc R . .
C11 C 0.6486(3) 0.2403(3) 0.4771(2) 0.0220(5) Uani 1 1 d . . .
C17 C 0.6598(4) 0.1572(3) 0.5957(2) 0.0253(5) Uani 1 1 d . . .
N17 N 0.7149(4) 0.2144(3) 0.6572(2) 0.0317(6) Uani 1 1 d . . .
H17A H 0.719(5) 0.176(4) 0.727(3) 0.038 Uiso 1 1 d . . .
H17B H 0.733(5) 0.295(4) 0.636(3) 0.038 Uiso 1 1 d . . .
O17 O 0.6171(3) 0.0395(2) 0.63402(17) 0.0334(5) Uani 1 1 d . . .
C12 C 0.6570(4) 0.3870(3) 0.4315(2) 0.0243(5) Uani 1 1 d . . .
H12 H 0.6740 0.4369 0.4758 0.029 Uiso 1 1 calc R . .
C13 C 0.6405(4) 0.4597(3) 0.3214(2) 0.0246(5) Uani 1 1 d . . .
H13 H 0.6440 0.5599 0.2908 0.030 Uiso 1 1 calc R . .
C14 C 0.6191(3) 0.3870(3) 0.2557(2) 0.0209(5) Uani 1 1 d . . .
C15 C 0.6135(4) 0.2402(3) 0.3018(2) 0.0258(6) Uani 1 1 d . . .
H15 H 0.6004 0.1888 0.2576 0.031 Uiso 1 1 calc R . .
C16 C 0.6270(4) 0.1695(3) 0.4113(2) 0.0248(5) Uani 1 1 d . . .
H16 H 0.6213 0.0698 0.4419 0.030 Uiso 1 1 calc R . .
C18 C 0.5915(4) 0.4682(3) 0.1373(2) 0.0246(5) Uani 1 1 d . . .
H18A H 0.6638 0.5415 0.1114 0.030 Uiso 1 1 calc R . .
H18B H 0.6381 0.3969 0.0986 0.030 Uiso 1 1 calc R . .
N21 N 0.3958(3) 0.5443(2) 0.11406(17) 0.0192(4) Uani 1 1 d . . .
N22 N 0.3282(3) 0.6919(2) 0.08571(19) 0.0221(5) Uani 1 1 d . . .
C23 C 0.1477(4) 0.7204(3) 0.0792(2) 0.0273(6) Uani 1 1 d . . .
H23 H 0.0634 0.8169 0.0606 0.033 Uiso 1 1 calc R . .
C24 C 0.0970(4) 0.5906(3) 0.1031(2) 0.0299(6) Uani 1 1 d . . .
H24 H -0.0240 0.5811 0.1040 0.036 Uiso 1 1 calc R . .
C25 C 0.2592(4) 0.4799(3) 0.1250(2) 0.0268(6) Uani 1 1 d . . .
H25 H 0.2734 0.3769 0.1444 0.032 Uiso 1 1 calc R . .
C31 C 0.2243(4) 1.1134(3) 0.1022(2) 0.0212(5) Uani 1 1 d . . .
O31 O 0.2513(3) 0.98266(19) 0.10368(16) 0.0234(4) Uani 1 1 d . . .
O32 O 0.3236(3) 1.19641(19) 0.05196(17) 0.0260(4) Uani 1 1 d . . .
C32 C 0.0610(4) 1.1699(3) 0.1665(2) 0.0279(6) Uani 1 1 d . . .
H32A H 0.0293 1.2783 0.1425 0.042 Uiso 1 1 calc R . .
H32B H 0.0917 1.1283 0.2427 0.042 Uiso 1 1 calc R . .
H32C H -0.0448 1.1400 0.1566 0.042 Uiso 1 1 calc R . .
C33 C 0.3075(3) 1.1001(3) -0.1661(2) 0.0210(5) Uani 1 1 d . . .
O33 O 0.3145(3) 0.9711(2) -0.10347(16) 0.0256(4) Uani 1 1 d . . .
O34 O 0.3857(3) 1.1852(2) -0.15131(16) 0.0254(4) Uani 1 1 d . . .
C34 C 0.1986(4) 1.1587(3) -0.2661(2) 0.0303(6) Uani 1 1 d . . .
H34A H 0.1447 1.2660 -0.2853 0.045 Uiso 1 1 calc R . .
H34B H 0.0993 1.1108 -0.2536 0.045 Uiso 1 1 calc R . .
H34C H 0.2806 1.1375 -0.3247 0.045 Uiso 1 1 calc R . .

loop_
_atom_site_aniso_label
_atom_site_aniso_U_11
_atom_site_aniso_U_22
_atom_site_aniso_U_33
_atom_site_aniso_U_23
_atom_site_aniso_U_13
_atom_site_aniso_U_12
Cu1 0.01805(19) 0.01488(17) 0.0195(2) -0.00534(13) -0.00154(13) -0.00500(12)
N1S 0.0492(18) 0.0413(15) 0.0506(19) -0.0154(14) -0.0060(15) -0.0168(14)
C1S 0.0288(15) 0.0370(15) 0.0312(16) -0.0105(13) -0.0038(12) -0.0066(12)
C2S 0.0388(19) 0.0340(16) 0.067(3) -0.0200(17) -0.0009(17) -0.0079(14)
C11 0.0181(12) 0.0201(11) 0.0228(13) -0.0042(10) -0.0008(10) -0.0022(9)
C17 0.0255(13) 0.0224(11) 0.0241(13) -0.0062(10) 0.0020(10) -0.0048(10)
N17 0.0446(15) 0.0282(12) 0.0221(13) -0.0050(10) -0.0036(11) -0.0133(11)
O17 0.0466(13) 0.0245(9) 0.0273(11) -0.0027(8) 0.0005(9) -0.0157(9)
C12 0.0272(13) 0.0199(11) 0.0259(14) -0.0083(10) -0.0024(11) -0.0056(10)
C13 0.0267(13) 0.0177(10) 0.0272(14) -0.0041(10) -0.0049(11) -0.0057(10)
C14 0.0165(11) 0.0189(11) 0.0213(12) -0.0035(10) -0.0011(9) -0.0008(9)
C15 0.0281(14) 0.0208(11) 0.0281(14) -0.0095(11) -0.0035(11) -0.0037(10)
C16 0.0253(13) 0.0171(10) 0.0282(14) -0.0037(10) -0.0018(11) -0.0053(10)
C18 0.0229(13) 0.0215(11) 0.0249(13) -0.0067(10) -0.0001(10) -0.0016(10)
N21 0.0218(10) 0.0175(9) 0.0175(10) -0.0047(8) -0.0025(8) -0.0053(8)
N22 0.0197(10) 0.0168(9) 0.0285(12) -0.0062(9) -0.0004(9) -0.0050(8)
C23 0.0222(13) 0.0240(12) 0.0337(15) -0.0085(11) -0.0037(11) -0.0043(10)
C24 0.0244(13) 0.0321(13) 0.0354(16) -0.0086(12) -0.0034(12) -0.0134(11)
C25 0.0269(14) 0.0226(11) 0.0343(15) -0.0097(11) -0.0010(12) -0.0117(10)
C31 0.0213(12) 0.0192(11) 0.0225(12) -0.0076(10) -0.0052(10) -0.0025(9)
O31 0.0219(9) 0.0198(8) 0.0288(10) -0.0111(8) 0.0035(8) -0.0045(7)
O32 0.0240(9) 0.0203(8) 0.0352(11) -0.0134(8) 0.0064(8) -0.0066(7)
C32 0.0260(14) 0.0253(12) 0.0317(15) -0.0134(12) 0.0051(11) -0.0043(11)
C33 0.0185(12) 0.0231(11) 0.0221(12) -0.0090(10) -0.0021(10) -0.0045(9)
O33 0.0287(10) 0.0252(9) 0.0237(10) -0.0047(8) -0.0074(8) -0.0102(8)
O34 0.0274(10) 0.0209(8) 0.0266(10) -0.0039(8) -0.0096(8) -0.0064(7)
C34 0.0315(15) 0.0293(13) 0.0274(15) -0.0036(12) -0.0127(12) -0.0071(11)

loop_
_atom_type_symbol
_atom_type_description
_atom_type_scat_dispersion_real
_atom_type_scat_dispersion_imag
_atom_type_scat_source
C C 0.0033 0.0016 'International Tables Vol C Tables 4.2.6.8 and 6.1.1.4'
H H 0.0000 0.0000 'International Tables Vol C Tables 4.2.6.8 and 6.1.1.4'
N N 0.0061 0.0033 'International Tables Vol C Tables 4.2.6.8 and 6.1.1.4'
O O 0.0106 0.0060 'International Tables Vol C Tables 4.2.6.8 and 6.1.1.4'
Cu Cu 0.3201 1.2651 'International Tables Vol C Tables 4.2.6.8 and 6.1.1.4'

loop_
_geom_angle_atom_site_label_1
_geom_angle_atom_site_label_2
_geom_angle_atom_site_label_3
_geom_angle
_geom_angle_site_symmetry_1
_geom_angle_site_symmetry_3
_geom_angle_publ_flag
O34 Cu1 O32 88.53(9) 2_675 2_675 ?
O34 Cu1 O33 168.37(8) 2_675 . ?
O32 Cu1 O33 89.53(9) 2_675 . ?
O34 Cu1 O31 89.58(8) 2_675 . ?
O32 Cu1 O31 168.38(7) 2_675 . ?
O33 Cu1 O31 90.02(8) . . ?
O34 Cu1 N22 99.16(8) 2_675 . ?
O32 Cu1 N22 103.36(8) 2_675 . ?
O33 Cu1 N22 92.45(8) . . ?
O31 Cu1 N22 88.26(8) . . ?
O34 Cu1 Cu1 84.47(6) 2_675 2_675 ?
O32 Cu1 Cu1 87.17(5) 2_675 2_675 ?
O33 Cu1 Cu1 83.98(6) . 2_675 ?
O31 Cu1 Cu1 81.23(5) . 2_675 ?
N22 Cu1 Cu1 168.88(6) . 2_675 ?
N1S C1S C2S 179.4(4) . . ?
C1S C2S H2A 109.5 . . ?
C1S C2S H2B 109.5 . . ?
H2A C2S H2B 109.5 . . ?
C1S C2S H2C 109.5 . . ?
H2A C2S H2C 109.5 . . ?
H2B C2S H2C 109.5 . . ?
C16 C11 C12 119.0(2) . . ?
C16 C11 C17 118.4(2) . . ?
C12 C11 C17 122.6(2) . . ?
O17 C17 N17 121.7(3) . . ?
O17 C17 C11 120.0(3) . . ?
N17 C17 C11 118.3(2) . . ?
C17 N17 H17A 124(2) . . ?
C17 N17 H17B 125(3) . . ?
H17A N17 H17B 111(4) . . ?
C13 C12 C11 120.0(2) . . ?
C13 C12 H12 120.0 . . ?
C11 C12 H12 120.0 . . ?
C14 C13 C12 120.5(2) . . ?
C14 C13 H13 119.8 . . ?
C12 C13 H13 119.8 . . ?
C13 C14 C15 119.0(2) . . ?
C13 C14 C18 120.4(2) . . ?
C15 C14 C18 120.5(2) . . ?
C16 C15 C14 120.2(2) . . ?
C16 C15 H15 119.9 . . ?
C14 C15 H15 119.9 . . ?
C11 C16 C15 121.3(2) . . ?
C11 C16 H16 119.4 . . ?
C15 C16 H16 119.4 . . ?
N21 C18 C14 111.2(2) . . ?
N21 C18 H18A 109.4 . . ?
C14 C18 H18A 109.4 . . ?
N21 C18 H18B 109.4 . . ?
C14 C18 H18B 109.4 . . ?
H18A C18 H18B 108.0 . . ?
N22 N21 C25 111.1(2) . . ?
N22 N21 C18 122.2(2) . . ?
C25 N21 C18 126.5(2) . . ?
C23 N22 N21 105.8(2) . . ?
C23 N22 Cu1 119.67(17) . . ?
N21 N22 Cu1 133.76(17) . . ?
N22 C23 C24 111.1(2) . . ?
N22 C23 H23 124.5 . . ?
C24 C23 H23 124.5 . . ?
C25 C24 C23 104.9(2) . . ?
C25 C24 H24 127.6 . . ?
C23 C24 H24 127.6 . . ?
N21 C25 C24 107.2(2) . . ?
N21 C25 H25 126.4 . . ?
C24 C25 H25 126.4 . . ?
O32 C31 O31 124.8(2) . . ?
O32 C31 C32 118.8(2) . . ?
O31 C31 C32 116.4(2) . . ?
C31 O31 Cu1 126.43(18) . . ?
C31 O32 Cu1 120.34(16) . 2_675 ?
C31 C32 H32A 109.5 . . ?
C31 C32 H32B 109.5 . . ?
H32A C32 H32B 109.5 . . ?
C31 C32 H32C 109.5 . . ?
H32A C32 H32C 109.5 . . ?
H32B C32 H32C 109.5 . . ?
O33 C33 O34 124.9(2) . . ?
O33 C33 C34 117.9(2) . . ?
O34 C33 C34 117.2(2) . . ?
C33 O33 Cu1 123.39(17) . . ?
C33 O34 Cu1 123.17(17) . 2_675 ?
C33 C34 H34A 109.5 . . ?
C33 C34 H34B 109.5 . . ?
H34A C34 H34B 109.5 . . ?
C33 C34 H34C 109.5 . . ?
H34A C34 H34C 109.5 . . ?
H34B C34 H34C 109.5 . . ?

loop_
_geom_bond_atom_site_label_1
_geom_bond_atom_site_label_2
_geom_bond_distance
_geom_bond_site_symmetry_2
_geom_bond_publ_flag
Cu1 O34 1.9563(19) 2_675 ?
Cu1 O32 1.9672(19) 2_675 ?
Cu1 O33 1.9688(19) . ?
Cu1 O31 1.9777(17) . ?
Cu1 N22 2.191(2) . ?
Cu1 Cu1 2.6282(5) 2_675 ?
N1S C1S 1.123(4) . ?
C1S C2S 1.458(5) . ?
C2S H2A 0.9800 . ?
C2S H2B 0.9800 . ?
C2S H2C 0.9800 . ?
C11 C16 1.374(4) . ?
C11 C12 1.399(3) . ?
C11 C17 1.500(4) . ?
C17 O17 1.236(3) . ?
C17 N17 1.333(4) . ?
N17 H17A 0.87(4) . ?
N17 H17B 0.80(4) . ?
C12 C13 1.390(4) . ?
C12 H12 0.9500 . ?
C13 C14 1.387(4) . ?
C13 H13 0.9500 . ?
C14 C15 1.393(3) . ?
C14 C18 1.504(4) . ?
C15 C16 1.379(4) . ?
C15 H15 0.9500 . ?
C16 H16 0.9500 . ?
C18 N21 1.463(3) . ?
C18 H18A 0.9900 . ?
C18 H18B 0.9900 . ?
N21 N22 1.341(3) . ?
N21 C25 1.350(3) . ?
N22 C23 1.318(4) . ?
C23 C24 1.393(4) . ?
C23 H23 0.9500 . ?
C24 C25 1.365(4) . ?
C24 H24 0.9500 . ?
C25 H25 0.9500 . ?
C31 O32 1.250(3) . ?
C31 O31 1.266(3) . ?
C31 C32 1.498(4) . ?
O32 Cu1 1.9672(18) 2_675 ?
C32 H32A 0.9800 . ?
C32 H32B 0.9800 . ?
C32 H32C 0.9800 . ?
C33 O33 1.254(3) . ?
C33 O34 1.265(3) . ?
C33 C34 1.497(4) . ?
O34 Cu1 1.9563(19) 2_675 ?
C34 H34A 0.9800 . ?
C34 H34B 0.9800 . ?
C34 H34C 0.9800 . ?

loop_
_geom_hbond_atom_site_label_D
_geom_hbond_atom_site_label_H
_geom_hbond_atom_site_label_A
_geom_hbond_distance_DH
_geom_hbond_distance_HA
_geom_hbond_distance_DA
_geom_hbond_angle_DHA
_geom_hbond_site_symmetry_A
N17 H17A O31 0.87(4) 2.24(4) 3.086(3) 164(3) 2_666
N17 H17B N1S 0.80(4) 2.26(4) 3.045(4) 167(4) .

loop_
_geom_torsion_atom_site_label_1
_geom_torsion_atom_site_label_2
_geom_torsion_atom_site_label_3
_geom_torsion_atom_site_label_4
_geom_torsion
_geom_torsion_site_symmetry_1
_geom_torsion_site_symmetry_2
_geom_torsion_site_symmetry_3
_geom_torsion_site_symmetry_4
_geom_torsion_publ_flag
C16 C11 C17 O17 -12.9(4) . . . . ?
C12 C11 C17 O17 166.3(3) . . . . ?
C16 C11 C17 N17 167.6(3) . . . . ?
C12 C11 C17 N17 -13.1(4) . . . . ?
C16 C11 C12 C13 1.1(4) . . . . ?
C17 C11 C12 C13 -178.2(2) . . . . ?
C11 C12 C13 C14 -1.2(4) . . . . ?
C12 C13 C14 C15 0.3(4) . . . . ?
C12 C13 C14 C18 176.9(2) . . . . ?
C13 C14 C15 C16 0.8(4) . . . . ?
C18 C14 C15 C16 -175.8(2) . . . . ?
C12 C11 C16 C15 -0.1(4) . . . . ?
C17 C11 C16 C15 179.2(2) . . . . ?
C14 C15 C16 C11 -0.9(4) . . . . ?
C13 C14 C18 N21 -86.3(3) . . . . ?
C15 C14 C18 N21 90.2(3) . . . . ?
C14 C18 N21 N22 106.8(3) . . . . ?
C14 C18 N21 C25 -68.0(3) . . . . ?
C25 N21 N22 C23 0.2(3) . . . . ?
C18 N21 N22 C23 -175.3(2) . . . . ?
C25 N21 N22 Cu1 -169.12(19) . . . . ?
C18 N21 N22 Cu1 15.3(4) . . . . ?
O34 Cu1 N22 C23 133.5(2) 2_675 . . . ?
O32 Cu1 N22 C23 -135.8(2) 2_675 . . . ?
O33 Cu1 N22 C23 -45.7(2) . . . . ?
O31 Cu1 N22 C23 44.3(2) . . . . ?
Cu1 Cu1 N22 C23 25.2(5) 2_675 . . . ?
O34 Cu1 N22 N21 -58.3(2) 2_675 . . . ?
O32 Cu1 N22 N21 32.4(3) 2_675 . . . ?
O33 Cu1 N22 N21 122.5(2) . . . . ?
O31 Cu1 N22 N21 -147.6(2) . . . . ?
Cu1 Cu1 N22 N21 -166.6(2) 2_675 . . . ?
N21 N22 C23 C24 -0.2(3) . . . . ?
Cu1 N22 C23 C24 171.0(2) . . . . ?
N22 C23 C24 C25 0.1(4) . . . . ?
N22 N21 C25 C24 -0.2(3) . . . . ?
C18 N21 C25 C24 175.1(2) . . . . ?
C23 C24 C25 N21 0.0(3) . . . . ?
O32 C31 O31 Cu1 0.8(4) . . . . ?
C32 C31 O31 Cu1 -178.95(18) . . . . ?
O34 Cu1 O31 C31 84.8(2) 2_675 . . . ?
O32 Cu1 O31 C31 4.2(5) 2_675 . . . ?
O33 Cu1 O31 C31 -83.6(2) . . . . ?
N22 Cu1 O31 C31 -176.0(2) . . . . ?
Cu1 Cu1 O31 C31 0.3(2) 2_675 . . . ?
O31 C31 O32 Cu1 -1.8(4) . . . 2_675 ?
C32 C31 O32 Cu1 177.92(19) . . . 2_675 ?
O34 C33 O33 Cu1 -1.5(4) . . . . ?
C34 C33 O33 Cu1 178.59(18) . . . . ?
O34 Cu1 O33 C33 -7.3(5) 2_675 . . . ?
O32 Cu1 O33 C33 -87.7(2) 2_675 . . . ?
O31 Cu1 O33 C33 80.7(2) . . . . ?
N22 Cu1 O33 C33 168.9(2) . . . . ?
Cu1 Cu1 O33 C33 -0.5(2) 2_675 . . . ?
O33 C33 O34 Cu1 3.4(4) . . . 2_675 ?
C34 C33 O34 Cu1 -176.66(18) . . . 2_675 ?
